data_2213783
loop_
_publ_author_name
'Zhu, Hong-Yuan'
'Jiang, Shen-De'

_publ_section_title 1,3,4,6-Tetra-<i>O</i>-acetyl-2-(trifluoromethylsulfonyl)-\b-<small>D</small>-mannopyranose
_journal_coeditor_code HB2374
_journal_issue 6
_journal_name_full 'Acta Crystallographica Section E'
_journal_page_first o2833
_journal_page_last o2833
_journal_paper_doi 10.1107/S1600536807019770
_journal_volume 63
_journal_year 2007
_chemical_formula_iupac 'C15 H19 F3 O12 S'
_chemical_formula_moiety 'C15 H19 F3 O12 S'
_chemical_formula_sum 'C15 H19 F3 O12 S'
_chemical_formula_weight 480.36
_chemical_melting_point 394.5(5)
_chemical_name_systematic
;
1,3,4,6-Tetra-O-acetyl-2-(trifluoromethylsulfonyl)-\b-D-mannopyranose
;
_space_group_IT_number 1
_symmetry_cell_setting triclinic
_symmetry_space_group_name_Hall 'P 1'
_symmetry_space_group_name_H-M 'P 1'
_atom_sites_solution_hydrogens geom
_atom_sites_solution_primary direct
_atom_sites_solution_secondary difmap
_audit_creation_method SHELXL-97
_cell_angle_alpha 99.103(4)
_cell_angle_beta 90.958(4)
_cell_angle_gamma 90.271(4)
_cell_formula_units_Z 2
_cell_length_a 7.885(2)
_cell_length_b 8.542(2)
_cell_length_c 15.629(4)
_cell_measurement_reflns_used 2166
_cell_measurement_temperature 293(2)
_cell_measurement_theta_max 22.75
_cell_measurement_theta_min 2.58
_cell_volume 1039.2(4)
_computing_cell_refinement 'SAINT (Bruker, 1997)'
_computing_data_collection 'SMART (Bruker, 1997)'
_computing_data_reduction SAINT
_computing_molecular_graphics 'SHELXTL (Bruker, 1997)'
_computing_publication_material SHELXTL
_computing_structure_refinement 'SHELXL97 (Sheldrick, 1997)'
_computing_structure_solution 'SHELXS97 (Sheldrick, 1997)'
_diffrn_ambient_temperature 293(2)
_diffrn_measured_fraction_theta_full 0.994
_diffrn_measured_fraction_theta_max 0.994
_diffrn_measurement_device_type 'Bruker SMART CCD'
_diffrn_measurement_method \w
_diffrn_radiation_monochromator graphite
_diffrn_radiation_source 'fine-focus sealed tube'
_diffrn_radiation_type MoK\a
_diffrn_radiation_wavelength 0.71073
_diffrn_reflns_av_R_equivalents 0.0222
_diffrn_reflns_av_sigmaI/netI 0.0446
_diffrn_reflns_limit_h_max 6
_diffrn_reflns_limit_h_min -9
_diffrn_reflns_limit_k_max 9
_diffrn_reflns_limit_k_min -10
_diffrn_reflns_limit_l_max 18
_diffrn_reflns_limit_l_min -17
_diffrn_reflns_number 5327
_diffrn_reflns_theta_full 25.02
_diffrn_reflns_theta_max 25.02
_diffrn_reflns_theta_min 1.32
_exptl_absorpt_coefficient_mu 0.243
_exptl_absorpt_correction_T_max 0.953
_exptl_absorpt_correction_T_min 0.940
_exptl_absorpt_correction_type multi-scan
_exptl_absorpt_process_details '(SADABS; Sheldrick, 1996)'
_exptl_crystal_colour colourless
_exptl_crystal_density_diffrn 1.535
_exptl_crystal_density_method 'not measured'
_exptl_crystal_description block
_exptl_crystal_F_000 496
_exptl_crystal_size_max 0.26
_exptl_crystal_size_mid 0.24
_exptl_crystal_size_min 0.20
_refine_diff_density_max 0.219
_refine_diff_density_min -0.266
_refine_ls_abs_structure_details 'Flack (1983), 678 Friedel Pairs'
_refine_ls_abs_structure_Flack 0.02(10)
_refine_ls_extinction_method none
_refine_ls_goodness_of_fit_ref 1.054
_refine_ls_hydrogen_treatment constr
_refine_ls_matrix_type full
_refine_ls_number_parameters 647
_refine_ls_number_reflns 4322
_refine_ls_number_restraints 197
_refine_ls_restrained_S_all 1.106
_refine_ls_R_factor_all 0.0564
_refine_ls_R_factor_gt 0.0407
_refine_ls_shift/su_max 0.003
_refine_ls_shift/su_mean 0.000
_refine_ls_structure_factor_coef Fsqd
_refine_ls_weighting_details 'calc w=1/[\s^2^(Fo^2^)+(0.0498P)^2^+0.1781P] where P=(Fo^2^+2Fc^2^)/3'
_refine_ls_weighting_scheme calc
_refine_ls_wR_factor_gt 0.0929
_refine_ls_wR_factor_ref 0.1023
_reflns_number_gt 3520
_reflns_number_total 4322
_reflns_threshold_expression I>2\s(I)
_cod_data_source_file hb2374.cif
_cod_data_source_block I
_cod_depositor_comments
;
The following automatic conversions were performed:
'_symmetry_cell_setting' value 'Triclinic' changed to 'triclinic'
according to '/home/saulius/struct/CIF-dictionaries/cif_core.dic'
dictionary named 'cif_core.dic' version 2.4.1 from 2010-06-29.

Automatic conversion script
Id: cif_fix_enum 1527 2010-12-29 10:47:43Z saulius 

The following automatic conversions were performed:

'_chemical_melting_point' value '394-395' was changed to '394.5(5)' -
the average value was taken and precision was estimated.

Automatic conversion script
Id: cif_fix_values 1646 2011-03-28 12:23:43Z adriana 

The following automatic conversions were performed:

'_chemical_melting_point' value '394-395' was changed to '394.5(5)' -
the average value was taken and precision was
estimated.

'_symmetry_cell_setting' value 'Triclinic' changed to
'triclinic' according to
/home/saulius/struct/CIF-dictionaries/cif_core.dic dictionary named
'cif_core.dic' version 2.4.1 from 2010-06-29.

Automatic conversion script
Id: cif_fix_values 1715 2011-07-08 13:25:40Z adriana 
;
_cod_original_cell_volume 1039.2(5)
_cod_database_code 2213783
_cod_database_fobs_code 2213783

loop_
_symmetry_equiv_pos_as_xyz
'x, y, z'

loop_
_atom_site_type_symbol
_atom_site_label
_atom_site_fract_x
_atom_site_fract_y
_atom_site_fract_z
_atom_site_U_iso_or_equiv
_atom_site_adp_type
_atom_site_calc_flag
_atom_site_refinement_flags
_atom_site_occupancy
_atom_site_disorder_assembly
_atom_site_disorder_group
S S1 -0.02275(18) 0.39160(14) 0.59984(9) 0.0604(4) Uani d U 1 . .
S S2 0.30286(17) 1.08151(14) 0.27349(9) 0.0575(4) Uani d . 1 B .
F F1 -0.2372(11) 0.1807(9) 0.5496(6) 0.070(3) Uani d PDU 0.50 A 1
F F2 -0.0571(11) 0.1715(9) 0.4551(5) 0.085(3) Uani d PDU 0.50 A 1
F F3 -0.2327(16) 0.3640(14) 0.4687(8) 0.098(5) Uani d PDU 0.50 A 1
F F1' -0.2084(14) 0.1471(9) 0.5269(7) 0.095(4) Uani d PDU 0.50 A 2
F F2' -0.0168(11) 0.2427(12) 0.4501(5) 0.097(3) Uani d PDU 0.50 A 2
F F3' -0.2485(14) 0.3694(12) 0.4820(8) 0.079(4) Uani d PDU 0.50 A 2
F F4 0.4851(15) 0.9080(12) 0.3465(8) 0.087(4) Uani d PDU 0.50 B 1
F F5 0.2613(13) 0.9564(11) 0.4163(7) 0.079(3) Uani d PDU 0.50 B 1
F F6 0.4972(12) 1.1337(10) 0.4036(6) 0.088(3) Uani d PDU 0.50 B 1
F F4' 0.4747(16) 0.8990(12) 0.3704(8) 0.077(3) Uani d PDU 0.50 B 2
F F5' 0.2438(13) 1.0102(12) 0.4231(7) 0.079(3) Uani d PDU 0.50 B 2
F F6' 0.4299(13) 1.1494(11) 0.4317(6) 0.087(3) Uani d PDU 0.50 B 2
O O1 0.3293(4) 0.2628(3) 0.77341(18) 0.0414(7) Uani d . 1 . .
O O2 0.1262(4) 0.4414(3) 0.7840(2) 0.0471(8) Uani d . 1 C .
O O3 0.0199(15) 0.4611(11) 0.9144(5) 0.070(3) Uani d PDU 0.50 C 1
O O3' -0.0585(14) 0.4445(12) 0.8892(8) 0.084(3) Uani d PDU 0.50 C 2
O O4 0.1010(4) 0.2671(3) 0.62718(19) 0.0450(8) Uani d . 1 D .
O O5 -0.1479(6) 0.4347(5) 0.6611(3) 0.0928(15) Uani d . 1 D .
O O6 0.0638(16) 0.5204(12) 0.5858(7) 0.072(3) Uani d PU 0.50 D 1
O O6' 0.0854(18) 0.4832(14) 0.5478(8) 0.084(4) Uani d PU 0.50 D 2
O O7 0.0675(4) -0.0513(3) 0.59600(18) 0.0435(7) Uani d . 1 . .
O O8 -0.1597(5) -0.1509(5) 0.6510(3) 0.0739(11) Uani d . 1 . .
O O9 0.3581(4) -0.1525(3) 0.68326(19) 0.0485(8) Uani d . 1 D .
O O10 0.4592(6) -0.1711(5) 0.5502(2) 0.0789(13) Uani d . 1 D .
O O11 0.6069(4) 0.1596(4) 0.8673(2) 0.0589(9) Uani d . 1 D .
O O12 0.8653(5) 0.0630(4) 0.8535(2) 0.0682(10) Uani d . 1 D .
O O13 -0.0337(4) 0.8573(3) 0.09217(18) 0.0433(7) Uani d . 1 . .
O O14 0.1755(4) 1.0269(3) 0.0859(2) 0.0490(8) Uani d . 1 E .
O O15 0.3477(16) 0.9738(15) -0.0237(9) 0.085(4) Uani d PDU 0.40 E 1
O O15' 0.2645(13) 0.9757(9) -0.0476(4) 0.077(3) Uani d PDU 0.60 E 2
O O16 0.1826(4) 0.9410(3) 0.24162(19) 0.0437(7) Uani d . 1 . .
O O17 0.2047(6) 1.2164(4) 0.2950(3) 0.0832(13) Uani d . 1 . .
O O18 0.4455(5) 1.0799(5) 0.2206(3) 0.0852(13) Uani d . 1 . .
O O19 0.2162(4) 0.6368(3) 0.26959(18) 0.0445(8) Uani d . 1 . .
O O20 0.4479(6) 0.5157(5) 0.2153(3) 0.0816(12) Uani d . 1 . .
O O21 -0.0754(4) 0.4915(3) 0.18026(19) 0.0470(8) Uani d . 1 . .
O O22 -0.1672(6) 0.5425(5) 0.3149(2) 0.0806(12) Uani d . 1 . .
O O23 -0.3150(4) 0.7048(4) -0.0025(2) 0.0603(9) Uani d . 1 . .
O O24 -0.5749(5) 0.6116(5) 0.0092(3) 0.0723(11) Uani d . 1 . .
C C1 0.1529(6) 0.2768(5) 0.7796(3) 0.0400(11) Uani d . 1 C .
H H1 0.1131 0.2403 0.8322 0.048 Uiso calc R 1 . .
C C2 0.0628(5) 0.1897(4) 0.7007(3) 0.0360(10) Uani d . 1 . .
H H2 -0.0598 0.1909 0.7100 0.043 Uiso calc R 1 D .
C C3 0.1234(6) 0.0205(5) 0.6802(3) 0.0368(10) Uani d . 1 D .
H H3 0.0768 -0.0399 0.7228 0.044 Uiso calc R 1 . .
C C4 0.3146(6) 0.0103(5) 0.6835(3) 0.0388(10) Uani d . 1 . .
H H4 0.3645 0.0503 0.6341 0.047 Uiso calc R 1 D .
C C5 0.3806(6) 0.1027(5) 0.7684(3) 0.0402(10) Uani d . 1 D .
H H5 0.3319 0.0581 0.8166 0.048 Uiso calc R 1 . .
C C6 0.5699(6) 0.1050(6) 0.7775(3) 0.0504(12) Uani d . 1 . .
H H6A 0.6152 -0.0004 0.7600 0.061 Uiso calc R 1 D .
H H6B 0.6192 0.1760 0.7419 0.061 Uiso calc R 1 . .
C C7 0.7565(6) 0.1263(5) 0.8976(3) 0.0462(11) Uani d . 1 . .
C C8 0.7708(7) 0.1779(8) 0.9924(3) 0.0778(18) Uani d . 1 D .
H H8A 0.8816 0.1528 1.0125 0.117 Uiso calc R 1 . .
H H8B 0.6864 0.1242 1.0208 0.117 Uiso calc R 1 . .
H H8C 0.7537 0.2903 1.0054 0.117 Uiso calc R 1 . .
C C9 0.0366(8) 0.5174(6) 0.8494(3) 0.0575(14) Uani d D 1 . .
C C10 0.0188(7) 0.6868(5) 0.8422(4) 0.0613(14) Uani d . 1 C .
H H10A -0.0649 0.7337 0.8821 0.092 Uiso calc R 1 . .
H H10B -0.0160 0.6968 0.7842 0.092 Uiso calc R 1 . .
H H10C 0.1257 0.7400 0.8557 0.092 Uiso calc R 1 . .
C C11 -0.1335(7) 0.2770(6) 0.5116(3) 0.0723(17) Uani d D 1 A .
C C12 -0.0774(7) -0.1369(5) 0.5893(3) 0.0465(12) Uani d . 1 . .
C C13 -0.1140(7) -0.2048(6) 0.4981(3) 0.0614(14) Uani d . 1 . .
H H13A -0.2319 -0.2336 0.4913 0.092 Uiso calc R 1 . .
H H13B -0.0459 -0.2972 0.4820 0.092 Uiso calc R 1 . .
H H13C -0.0882 -0.1277 0.4616 0.092 Uiso calc R 1 . .
C C14 0.4319(6) -0.2312(6) 0.6123(3) 0.0503(13) Uani d . 1 . .
C C15 0.4722(8) -0.3947(6) 0.6236(4) 0.0735(17) Uani d . 1 D .
H H15A 0.4723 -0.4614 0.5681 0.110 Uiso calc R 1 . .
H H15B 0.3884 -0.4327 0.6594 0.110 Uiso calc R 1 . .
H H15C 0.5820 -0.3968 0.6508 0.110 Uiso calc R 1 . .
C C16 0.1418(6) 0.8664(5) 0.0881(3) 0.0414(11) Uani d . 1 . .
H H16 0.1825 0.8001 0.0356 0.050 Uiso calc R 1 . .
C C17 0.2274(6) 0.8213(5) 0.1680(3) 0.0396(10) Uani d . 1 . .
H H17 0.3507 0.8182 0.1611 0.048 Uiso calc R 1 . .
C C18 0.1624(6) 0.6630(5) 0.1861(3) 0.0395(11) Uani d . 1 . .
H H18 0.2080 0.5789 0.1428 0.047 Uiso calc R 1 . .
C C19 -0.0287(6) 0.6536(5) 0.1815(3) 0.0381(10) Uani d . 1 . .
H H19 -0.0787 0.7218 0.2309 0.046 Uiso calc R 1 . .
C C20 -0.0891(6) 0.6993(5) 0.0971(3) 0.0412(10) Uani d . 1 . .
H H20 -0.0416 0.6261 0.0489 0.049 Uiso calc R 1 . .
C C21 -0.2793(6) 0.6997(6) 0.0875(3) 0.0502(12) Uani d . 1 . .
H H21A -0.3278 0.6048 0.1043 0.060 Uiso calc R 1 . .
H H21B -0.3263 0.7916 0.1236 0.060 Uiso calc R 1 . .
C C22 -0.4661(6) 0.6519(6) -0.0341(3) 0.0515(12) Uani d . 1 . .
C C23 -0.4770(8) 0.6516(8) -0.1288(4) 0.0798(18) Uani d . 1 . .
H H23A -0.3842 0.5922 -0.1564 0.120 Uiso d R 1 . .
H H23B -0.4715 0.7586 -0.1403 0.120 Uiso d R 1 . .
H H23C -0.5823 0.6036 -0.1512 0.120 Uiso d R 1 . .
C C24 0.2547(7) 1.0678(6) 0.0179(3) 0.0561(13) Uani d D 1 . .
C C25 0.2774(8) 1.2410(5) 0.0276(4) 0.0614(14) Uani d . 1 E .
H H25A 0.3250 1.2682 -0.0243 0.092 Uiso calc R 1 . .
H H25B 0.3526 1.2760 0.0759 0.092 Uiso calc R 1 . .
H H25C 0.1695 1.2916 0.0375 0.092 Uiso calc R 1 . .
C C26 0.3761(7) 1.0261(6) 0.3745(4) 0.0744(18) Uani d D 1 . .
C C27 0.3637(7) 0.5579(5) 0.2761(3) 0.0469(12) Uani d . 1 . .
C C28 0.4025(8) 0.5389(6) 0.3675(3) 0.0627(15) Uani d . 1 . .
H H28A 0.4562 0.4385 0.3685 0.094 Uiso calc R 1 . .
H H28B 0.2992 0.5431 0.3994 0.094 Uiso calc R 1 . .
H H28C 0.4773 0.6228 0.3935 0.094 Uiso calc R 1 . .
C C29 -0.1476(6) 0.4521(6) 0.2528(3) 0.0532(13) Uani d . 1 . .
C C30 -0.1937(8) 0.2835(6) 0.2386(4) 0.0713(16) Uani d . 1 . .
H H30A -0.1988 0.2465 0.2934 0.107 Uiso calc R 1 . .
H H30B -0.1100 0.2244 0.2034 0.107 Uiso calc R 1 . .
H H30C -0.3024 0.2692 0.2098 0.107 Uiso calc R 1 . .

loop_
_atom_site_aniso_label
_atom_site_aniso_U_11
_atom_site_aniso_U_22
_atom_site_aniso_U_33
_atom_site_aniso_U_12
_atom_site_aniso_U_13
_atom_site_aniso_U_23
S1 0.0637(9) 0.0489(7) 0.0696(9) 0.0102(6) -0.0230(7) 0.0150(6)
S2 0.0620(9) 0.0460(7) 0.0648(8) -0.0196(6) -0.0161(7) 0.0117(5)
F1 0.068(5) 0.051(4) 0.087(5) -0.004(4) -0.007(4) 0.000(4)
F2 0.096(6) 0.082(5) 0.074(5) 0.006(4) -0.012(4) 0.001(4)
F3 0.098(8) 0.115(8) 0.086(7) 0.024(6) -0.034(6) 0.031(5)
F1' 0.113(7) 0.054(5) 0.111(7) 0.025(4) -0.049(5) -0.009(4)
F2' 0.105(6) 0.121(7) 0.058(4) 0.036(5) 0.001(4) -0.009(5)
F3' 0.084(7) 0.090(6) 0.065(5) 0.021(5) -0.038(5) 0.017(4)
F4 0.087(6) 0.082(5) 0.101(7) -0.005(4) -0.033(5) 0.047(4)
F5 0.096(6) 0.078(6) 0.065(5) 0.011(5) -0.013(4) 0.014(4)
F6 0.094(6) 0.081(5) 0.084(6) -0.023(4) -0.034(5) 0.000(4)
F4' 0.083(6) 0.085(6) 0.067(5) 0.008(5) -0.010(4) 0.028(4)
F5' 0.098(6) 0.082(6) 0.060(5) 0.024(5) 0.005(4) 0.020(4)
F6' 0.098(6) 0.084(5) 0.069(5) -0.006(5) -0.027(5) -0.015(4)
O1 0.0347(18) 0.0427(16) 0.0462(17) 0.0050(14) -0.0028(14) 0.0052(13)
O2 0.056(2) 0.0376(16) 0.0471(19) 0.0096(15) 0.0068(16) 0.0026(13)
O3 0.104(7) 0.063(5) 0.042(4) 0.019(5) 0.013(4) 0.006(4)
O3' 0.088(7) 0.063(5) 0.102(7) 0.008(5) 0.039(6) 0.010(5)
O4 0.0440(19) 0.0519(16) 0.0411(17) 0.0108(15) -0.0024(14) 0.0139(14)
O5 0.084(3) 0.111(3) 0.074(3) 0.065(3) -0.019(2) -0.014(2)
O6 0.090(6) 0.048(5) 0.084(6) 0.001(4) -0.008(5) 0.026(4)
O6' 0.091(7) 0.079(6) 0.091(7) -0.004(5) -0.017(6) 0.048(5)
O7 0.0473(19) 0.0488(16) 0.0327(15) -0.0019(15) -0.0050(14) 0.0020(13)
O8 0.063(3) 0.097(3) 0.059(2) -0.026(2) 0.001(2) 0.005(2)
O9 0.058(2) 0.0460(16) 0.0414(17) 0.0168(15) 0.0015(15) 0.0066(14)
O10 0.097(3) 0.092(3) 0.046(2) 0.040(2) 0.009(2) 0.002(2)
O11 0.0363(19) 0.090(2) 0.0448(19) 0.0184(18) -0.0064(15) -0.0054(16)
O12 0.044(2) 0.092(3) 0.066(2) 0.014(2) -0.0028(18) 0.006(2)
O13 0.0420(19) 0.0479(17) 0.0423(16) -0.0030(14) -0.0003(14) 0.0146(13)
O14 0.064(2) 0.0408(16) 0.0437(18) -0.0073(15) 0.0129(16) 0.0115(13)
O15 0.082(7) 0.080(6) 0.094(8) -0.001(6) 0.037(6) 0.013(6)
O15' 0.118(6) 0.070(4) 0.042(4) -0.033(4) 0.016(4) 0.007(3)
O16 0.0446(19) 0.0471(16) 0.0384(16) -0.0102(14) 0.0014(14) 0.0035(13)
O17 0.098(3) 0.043(2) 0.105(3) -0.003(2) -0.035(3) 0.0041(19)
O18 0.065(3) 0.091(3) 0.103(3) -0.042(2) 0.003(2) 0.026(2)
O19 0.047(2) 0.0536(17) 0.0333(16) -0.0029(16) -0.0033(14) 0.0082(13)
O20 0.074(3) 0.113(3) 0.062(2) 0.038(3) 0.002(2) 0.025(2)
O21 0.052(2) 0.0489(18) 0.0405(17) -0.0148(15) -0.0002(15) 0.0096(13)
O22 0.104(3) 0.094(3) 0.044(2) -0.032(2) 0.015(2) 0.009(2)
O23 0.041(2) 0.098(3) 0.0454(18) -0.0156(19) -0.0113(16) 0.0230(17)
O24 0.045(2) 0.098(3) 0.076(3) -0.014(2) 0.002(2) 0.024(2)
C1 0.045(3) 0.041(2) 0.034(2) 0.009(2) 0.003(2) 0.0040(18)
C2 0.033(2) 0.040(2) 0.035(2) 0.0086(19) 0.0017(19) 0.0068(18)
C3 0.038(3) 0.041(2) 0.030(2) 0.001(2) -0.0017(18) 0.0031(18)
C4 0.046(3) 0.041(2) 0.031(2) 0.011(2) 0.0026(19) 0.0074(18)
C5 0.035(2) 0.049(2) 0.037(2) 0.004(2) 0.0025(19) 0.0068(19)
C6 0.041(3) 0.069(3) 0.039(3) 0.014(2) 0.002(2) 0.003(2)
C7 0.034(3) 0.054(3) 0.051(3) 0.001(2) -0.001(2) 0.010(2)
C8 0.052(4) 0.123(5) 0.056(3) 0.007(4) -0.012(3) 0.008(3)
C9 0.071(4) 0.046(3) 0.056(3) 0.011(3) 0.016(3) 0.007(2)
C10 0.062(4) 0.046(3) 0.071(3) 0.010(2) -0.004(3) -0.003(2)
C11 0.076(4) 0.077(4) 0.065(4) 0.029(4) -0.016(3) 0.014(3)
C12 0.056(3) 0.033(2) 0.050(3) 0.004(2) -0.008(3) 0.005(2)
C13 0.070(4) 0.056(3) 0.054(3) -0.002(3) -0.022(3) -0.003(2)
C14 0.046(3) 0.057(3) 0.044(3) 0.018(2) -0.012(2) -0.006(2)
C15 0.072(4) 0.065(3) 0.077(4) 0.024(3) -0.014(3) -0.010(3)
C16 0.041(3) 0.040(2) 0.045(3) -0.006(2) 0.005(2) 0.0086(19)
C17 0.032(2) 0.047(2) 0.040(2) -0.009(2) 0.0052(19) 0.0048(19)
C18 0.047(3) 0.041(2) 0.030(2) -0.002(2) 0.0011(19) 0.0062(18)
C19 0.040(3) 0.043(2) 0.031(2) -0.006(2) 0.0013(19) 0.0060(18)
C20 0.036(3) 0.050(2) 0.037(2) -0.004(2) 0.0010(19) 0.0081(19)
C21 0.041(3) 0.071(3) 0.040(3) -0.014(2) 0.000(2) 0.014(2)
C22 0.039(3) 0.065(3) 0.050(3) 0.003(3) -0.006(2) 0.006(2)
C23 0.050(4) 0.129(5) 0.059(4) 0.002(4) -0.011(3) 0.009(3)
C24 0.062(4) 0.058(3) 0.051(3) -0.004(3) 0.012(3) 0.016(3)
C25 0.066(4) 0.051(3) 0.073(4) -0.009(3) 0.006(3) 0.026(2)
C26 0.083(5) 0.058(3) 0.078(4) -0.011(4) -0.036(4) -0.001(3)
C27 0.055(3) 0.042(2) 0.046(3) 0.003(2) -0.005(2) 0.012(2)
C28 0.083(4) 0.057(3) 0.049(3) -0.004(3) -0.017(3) 0.013(2)
C29 0.050(3) 0.072(3) 0.039(3) -0.027(3) -0.012(2) 0.018(2)
C30 0.069(4) 0.076(4) 0.075(4) -0.027(3) -0.011(3) 0.031(3)

loop_
_atom_type_symbol
_atom_type_description
_atom_type_scat_dispersion_real
_atom_type_scat_dispersion_imag
_atom_type_scat_source
C C 0.0033 0.0016 'International Tables Vol C Tables 4.2.6.8 and 6.1.1.4'
H H 0.0000 0.0000 'International Tables Vol C Tables 4.2.6.8 and 6.1.1.4'
O O 0.0106 0.0060 'International Tables Vol C Tables 4.2.6.8 and 6.1.1.4'
F F 0.0171 0.0103 'International Tables Vol C Tables 4.2.6.8 and 6.1.1.4'
S S 0.1246 0.1234 'International Tables Vol C Tables 4.2.6.8 and 6.1.1.4'

loop_
_geom_angle_atom_site_label_1
_geom_angle_atom_site_label_2
_geom_angle_atom_site_label_3
_geom_angle
O6 S1 O5 110.1(5)
O6 S1 O6' 26.0(6)
O5 S1 O6' 133.4(5)
O6 S1 O4 110.0(5)
O5 S1 O4 112.4(2)
O6' S1 O4 103.3(5)
O6 S1 C11 118.7(5)
O5 S1 C11 104.1(3)
O6' S1 C11 97.2(5)
O4 S1 C11 101.25(19)
O17 S2 O18 122.0(3)
O17 S2 O16 108.0(2)
O18 S2 O16 111.5(2)
O17 S2 C26 106.5(3)
O18 S2 C26 106.6(3)
O16 S2 C26 99.8(2)
C1 O1 C5 111.4(3)
C9 O2 C1 118.7(4)
C2 O4 S1 120.0(3)
C12 O7 C3 117.9(4)
C14 O9 C4 118.0(4)
C7 O11 C6 117.6(4)
C16 O13 C20 111.3(3)
C24 O14 C16 119.3(4)
C17 O16 S2 120.6(3)
C27 O19 C18 117.8(3)
C29 O21 C19 117.6(4)
C22 O23 C21 117.5(4)
O1 C1 O2 103.3(3)
O1 C1 C2 111.8(3)
O2 C1 C2 109.2(3)
O1 C1 H1 110.7
O2 C1 H1 110.7
C2 C1 H1 110.7
O4 C2 C1 108.8(3)
O4 C2 C3 107.5(3)
C1 C2 C3 111.0(3)
O4 C2 H2 109.8
C1 C2 H2 109.8
C3 C2 H2 109.8
O7 C3 C4 107.7(3)
O7 C3 C2 111.0(3)
C4 C3 C2 112.0(3)
O7 C3 H3 108.7
C4 C3 H3 108.7
C2 C3 H3 108.7
O9 C4 C3 107.7(3)
O9 C4 C5 107.1(3)
C3 C4 C5 109.3(3)
O9 C4 H4 110.9
C3 C4 H4 110.9
C5 C4 H4 110.9
O1 C5 C6 106.6(4)
O1 C5 C4 108.5(3)
C6 C5 C4 113.9(4)
O1 C5 H5 109.2
C6 C5 H5 109.2
C4 C5 H5 109.2
O11 C6 C5 106.0(4)
O11 C6 H6A 110.5
C5 C6 H6A 110.5
O11 C6 H6B 110.5
C5 C6 H6B 110.5
H6A C6 H6B 108.7
O12 C7 O11 123.5(5)
O12 C7 C8 125.1(5)
O11 C7 C8 111.4(4)
C7 C8 H8A 109.5
C7 C8 H8B 109.5
H8A C8 H8B 109.5
C7 C8 H8C 109.5
H8A C8 H8C 109.5
H8B C8 H8C 109.5
O3 C9 O3' 35.1(7)
O3 C9 O2 120.2(6)
O3' C9 O2 120.4(6)
O3 C9 C10 125.5(6)
O3' C9 C10 124.4(7)
O2 C9 C10 111.1(4)
C9 C10 H10A 109.5
C9 C10 H10B 109.5
H10A C10 H10B 109.5
C9 C10 H10C 109.5
H10A C10 H10C 109.5
H10B C10 H10C 109.5
F1' C11 F2 80.0(7)
F1' C11 F3 112.8(10)
F2 C11 F3 108.5(8)
F1' C11 F3' 108.9(8)
F2 C11 F3' 118.0(9)
F3 C11 F3' 10.4(11)
F1' C11 F2' 110.5(7)
F2 C11 F2' 30.6(5)
F3 C11 F2' 97.0(8)
F3' C11 F2' 107.4(8)
F1' C11 F1 20.5(6)
F2 C11 F1 100.5(6)
F3 C11 F1 107.0(8)
F3' C11 F1 100.0(8)
F2' C11 F1 131.0(7)
F1' C11 S1 116.8(6)
F2 C11 S1 122.2(6)
F3 C11 S1 112.7(7)
F3' C11 S1 108.0(6)
F2' C11 S1 104.7(6)
F1 C11 S1 104.2(5)
O8 C12 O7 122.1(4)
O8 C12 C13 127.4(5)
O7 C12 C13 110.5(5)
C12 C13 H13A 109.5
C12 C13 H13B 109.5
H13A C13 H13B 109.5
C12 C13 H13C 109.5
H13A C13 H13C 109.5
H13B C13 H13C 109.5
O10 C14 O9 122.4(4)
O10 C14 C15 126.6(5)
O9 C14 C15 111.0(5)
C14 C15 H15A 109.5
C14 C15 H15B 109.5
H15A C15 H15B 109.5
C14 C15 H15C 109.5
H15A C15 H15C 109.5
H15B C15 H15C 109.5
O13 C16 O14 104.4(3)
O13 C16 C17 111.8(4)
O14 C16 C17 108.5(3)
O13 C16 H16 110.7
O14 C16 H16 110.7
C17 C16 H16 110.7
O16 C17 C16 107.5(3)
O16 C17 C18 107.4(3)
C16 C17 C18 111.1(3)
O16 C17 H17 110.3
C16 C17 H17 110.3
C18 C17 H17 110.3
O19 C18 C19 108.2(3)
O19 C18 C17 110.6(3)
C19 C18 C17 111.8(4)
O19 C18 H18 108.7
C19 C18 H18 108.7
C17 C18 H18 108.7
O21 C19 C20 107.3(3)
O21 C19 C18 107.3(3)
C20 C19 C18 108.9(4)
O21 C19 H19 111.1
C20 C19 H19 111.1
C18 C19 H19 111.1
O13 C20 C19 109.5(3)
O13 C20 C21 106.1(4)
C19 C20 C21 113.2(4)
O13 C20 H20 109.3
C19 C20 H20 109.3
C21 C20 H20 109.3
O23 C21 C20 106.1(4)
O23 C21 H21A 110.5
C20 C21 H21A 110.5
O23 C21 H21B 110.5
C20 C21 H21B 110.5
H21A C21 H21B 108.7
O24 C22 O23 123.3(5)
O24 C22 C23 125.9(5)
O23 C22 C23 110.8(5)
C22 C23 H23A 109.5
C22 C23 H23B 109.5
H23A C23 H23B 109.5
C22 C23 H23C 109.5
H23A C23 H23C 109.5
H23B C23 H23C 109.5
O15' C24 O15 36.5(7)
O15' C24 O14 120.2(6)
O15 C24 O14 119.3(8)
O15' C24 C25 126.5(6)
O15 C24 C25 123.7(8)
O14 C24 C25 111.0(4)
C24 C25 H25A 109.5
C24 C25 H25B 109.5
H25A C25 H25B 109.5
C24 C25 H25C 109.5
H25A C25 H25C 109.5
H25B C25 H25C 109.5
F5 C26 F5' 20.8(7)
F5 C26 F6' 104.4(8)
F5' C26 F6' 89.9(8)
F5 C26 F4' 90.2(8)
F5' C26 F4' 109.9(9)
F6' C26 F4' 113.9(8)
F5 C26 F6 131.0(8)
F5' C26 F6 119.6(8)
F6' C26 F6 30.1(6)
F4' C26 F6 96.4(8)
F5 C26 F4 103.6(8)
F5' C26 F4 124.2(9)
F6' C26 F4 119.5(8)
F4' C26 F4 17.2(9)
F6 C26 F4 95.3(8)
F5 C26 S2 115.0(6)
F5' C26 S2 108.9(6)
F6' C26 S2 113.0(6)
F4' C26 S2 117.5(6)
F6 C26 S2 104.5(6)
F4 C26 S2 101.5(6)
O20 C27 O19 121.8(4)
O20 C27 C28 126.7(5)
O19 C27 C28 111.5(5)
C27 C28 H28A 109.5
C27 C28 H28B 109.5
H28A C28 H28B 109.5
C27 C28 H28C 109.5
H28A C28 H28C 109.5
H28B C28 H28C 109.5
O22 C29 O21 123.0(5)
O22 C29 C30 126.9(5)
O21 C29 C30 110.1(5)
C29 C30 H30A 109.5
C29 C30 H30B 109.5
H30A C30 H30B 109.5
C29 C30 H30C 109.5
H30A C30 H30C 109.5
H30B C30 H30C 109.5

loop_
_geom_bond_atom_site_label_1
_geom_bond_atom_site_label_2
_geom_bond_distance
S1 O6 1.342(11)
S1 O5 1.396(5)
S1 O6' 1.489(13)
S1 O4 1.551(3)
S1 C11 1.774(6)
S2 O17 1.391(4)
S2 O18 1.405(4)
S2 O16 1.540(3)
S2 C26 1.805(6)
F1 C11 1.365(8)
F2 C11 1.313(7)
F3 C11 1.326(8)
F1' C11 1.312(8)
F2' C11 1.341(8)
F3' C11 1.329(8)
F4 C26 1.353(9)
F5 C26 1.318(9)
F6 C26 1.344(8)
F4' C26 1.332(9)
F5' C26 1.320(9)
F6' C26 1.331(8)
O1 C1 1.400(5)
O1 C5 1.418(5)
O2 C9 1.335(6)
O2 C1 1.413(5)
O3 C9 1.201(8)
O3' C9 1.213(8)
O4 C2 1.449(5)
O7 C12 1.347(6)
O7 C3 1.423(5)
O8 C12 1.192(6)
O9 C14 1.346(6)
O9 C4 1.433(5)
O10 C14 1.189(6)
O11 C7 1.313(6)
O11 C6 1.432(5)
O12 C7 1.187(6)
O13 C16 1.388(5)
O13 C20 1.431(5)
O14 C24 1.334(6)
O14 C16 1.401(5)
O15 C24 1.208(9)
O15' C24 1.192(7)
O16 C17 1.463(5)
O19 C27 1.358(6)
O19 C18 1.417(5)
O20 C27 1.179(6)
O21 C29 1.364(6)
O21 C19 1.428(5)
O22 C29 1.154(6)
O23 C22 1.332(6)
O23 C21 1.437(5)
O24 C22 1.185(6)
C1 C2 1.501(6)
C1 H1 0.9800
C2 C3 1.512(5)
C2 H2 0.9800
C3 C4 1.511(6)
C3 H3 0.9800
C4 C5 1.516(6)
C4 H4 0.9800
C5 C6 1.497(6)
C5 H5 0.9800
C6 H6A 0.9700
C6 H6B 0.9700
C7 C8 1.479(7)
C8 H8A 0.9600
C8 H8B 0.9600
C8 H8C 0.9600
C9 C10 1.476(7)
C10 H10A 0.9600
C10 H10B 0.9600
C10 H10C 0.9600
C12 C13 1.475(7)
C13 H13A 0.9600
C13 H13B 0.9600
C13 H13C 0.9600
C14 C15 1.471(7)
C15 H15A 0.9600
C15 H15B 0.9600
C15 H15C 0.9600
C16 C17 1.513(6)
C16 H16 0.9800
C17 C18 1.513(6)
C17 H17 0.9800
C18 C19 1.509(6)
C18 H18 0.9800
C19 C20 1.504(6)
C19 H19 0.9800
C20 C21 1.505(6)
C20 H20 0.9800
C21 H21A 0.9700
C21 H21B 0.9700
C22 C23 1.480(7)
C23 H23A 0.9599
C23 H23B 0.9600
C23 H23C 0.9600
C24 C25 1.473(7)
C25 H25A 0.9600
C25 H25B 0.9600
C25 H25C 0.9600
C27 C28 1.489(7)
C28 H28A 0.9600
C28 H28B 0.9600
C28 H28C 0.9600
C29 C30 1.465(7)
C30 H30A 0.9600
C30 H30B 0.9600
C30 H30C 0.9600

loop_
_geom_torsion_atom_site_label_1
_geom_torsion_atom_site_label_2
_geom_torsion_atom_site_label_3
_geom_torsion_atom_site_label_4
_geom_torsion
O6 S1 O4 C2 133.4(5)
O5 S1 O4 C2 10.3(4)
O6' S1 O4 C2 159.6(5)
C11 S1 O4 C2 -100.2(3)
O17 S2 O16 C17 140.1(3)
O18 S2 O16 C17 3.4(4)
C26 S2 O16 C17 -108.9(3)
C5 O1 C1 O2 179.9(3)
C5 O1 C1 C2 -62.7(4)
C9 O2 C1 O1 -126.7(4)
C9 O2 C1 C2 114.2(5)
S1 O4 C2 C1 -95.6(4)
S1 O4 C2 C3 144.1(3)
O1 C1 C2 O4 -66.7(4)
O2 C1 C2 O4 47.1(4)
O1 C1 C2 C3 51.5(5)
O2 C1 C2 C3 165.3(3)
C12 O7 C3 C4 142.6(4)
C12 O7 C3 C2 -94.5(4)
O4 C2 C3 O7 -48.1(4)
C1 C2 C3 O7 -167.1(4)
O4 C2 C3 C4 72.4(4)
C1 C2 C3 C4 -46.6(5)
C14 O9 C4 C3 110.9(4)
C14 O9 C4 C5 -131.6(4)
O7 C3 C4 O9 -70.7(4)
C2 C3 C4 O9 166.9(3)
O7 C3 C4 C5 173.3(3)
C2 C3 C4 C5 50.9(5)
C1 O1 C5 C6 -170.4(3)
C1 O1 C5 C4 66.5(4)
O9 C4 C5 O1 -176.0(3)
C3 C4 C5 O1 -59.6(4)
O9 C4 C5 C6 65.4(5)
C3 C4 C5 C6 -178.2(4)
C7 O11 C6 C5 159.1(4)
O1 C5 C6 O11 74.9(4)
C4 C5 C6 O11 -165.5(4)
C6 O11 C7 O12 5.2(7)
C6 O11 C7 C8 -175.1(4)
C1 O2 C9 O3 20.4(10)
C1 O2 C9 O3' -20.5(10)
C1 O2 C9 C10 -178.7(4)
O6 S1 C11 F1' 176.2(8)
O5 S1 C11 F1' -61.0(7)
O6' S1 C11 F1' 160.8(8)
O4 S1 C11 F1' 55.7(7)
O6 S1 C11 F2 81.2(8)
O5 S1 C11 F2 -156.0(6)
O6' S1 C11 F2 65.9(8)
O4 S1 C11 F2 -39.2(6)
O6 S1 C11 F3 -50.8(10)
O5 S1 C11 F3 72.0(8)
O6' S1 C11 F3 -66.1(9)
O4 S1 C11 F3 -171.2(7)
O6 S1 C11 F3' -60.7(9)
O5 S1 C11 F3' 62.1(7)
O6' S1 C11 F3' -76.1(8)
O4 S1 C11 F3' 178.8(7)
O6 S1 C11 F2' 53.6(8)
O5 S1 C11 F2' 176.4(5)
O6' S1 C11 F2' 38.2(7)
O4 S1 C11 F2' -66.9(5)
O6 S1 C11 F1 -166.4(7)
O5 S1 C11 F1 -43.6(5)
O6' S1 C11 F1 178.3(7)
O4 S1 C11 F1 73.2(5)
C3 O7 C12 O8 1.5(6)
C3 O7 C12 C13 -178.9(4)
C4 O9 C14 O10 -1.2(7)
C4 O9 C14 C15 178.5(4)
C20 O13 C16 O14 -178.5(3)
C20 O13 C16 C17 -61.5(4)
C24 O14 C16 O13 -119.7(4)
C24 O14 C16 C17 121.0(4)
S2 O16 C17 C16 -96.3(4)
S2 O16 C17 C18 144.1(3)
O13 C16 C17 O16 -65.5(4)
O14 C16 C17 O16 49.1(4)
O13 C16 C17 C18 51.7(5)
O14 C16 C17 C18 166.3(3)
C27 O19 C18 C19 145.2(4)
C27 O19 C18 C17 -92.0(4)
O16 C17 C18 O19 -50.8(5)
C16 C17 C18 O19 -168.1(4)
O16 C17 C18 C19 69.8(4)
C16 C17 C18 C19 -47.4(5)
C29 O21 C19 C20 -134.5(4)
C29 O21 C19 C18 108.6(4)
O19 C18 C19 O21 -70.5(4)
C17 C18 C19 O21 167.5(3)
O19 C18 C19 C20 173.7(3)
C17 C18 C19 C20 51.6(4)
C16 O13 C20 C19 65.9(4)
C16 O13 C20 C21 -171.6(4)
O21 C19 C20 O13 -175.5(3)
C18 C19 C20 O13 -59.7(4)
O21 C19 C20 C21 66.3(5)
C18 C19 C20 C21 -177.8(4)
C22 O23 C21 C20 157.2(4)
O13 C20 C21 O23 74.3(4)
C19 C20 C21 O23 -165.6(4)
C21 O23 C22 O24 5.2(7)
C21 O23 C22 C23 -174.8(5)
C16 O14 C24 O15' 15.9(9)
C16 O14 C24 O15 -26.4(11)
C16 O14 C24 C25 179.7(4)
O17 S2 C26 F5 76.1(6)
O18 S2 C26 F5 -152.2(6)
O16 S2 C26 F5 -36.1(6)
O17 S2 C26 F5' 54.7(6)
O18 S2 C26 F5' -173.7(6)
O16 S2 C26 F5' -57.6(6)
O17 S2 C26 F6' -43.6(7)
O18 S2 C26 F6' 88.0(7)
O16 S2 C26 F6' -155.9(6)
O17 S2 C26 F4' -179.6(8)
O18 S2 C26 F4' -47.9(8)
O16 S2 C26 F4' 68.2(8)
O17 S2 C26 F6 -74.2(6)
O18 S2 C26 F6 57.5(6)
O16 S2 C26 F6 173.6(5)
O17 S2 C26 F4 -172.9(6)
O18 S2 C26 F4 -41.2(7)
O16 S2 C26 F4 74.9(7)
C18 O19 C27 O20 2.0(6)
C18 O19 C27 C28 -179.7(4)
C19 O21 C29 O22 -2.4(7)
C19 O21 C29 C30 177.5(4)
